data_1543573
loop_
_publ_author_name
'Marc\'e, Patricia'
'Paterson, Andrew J.'
'Mahon, Mary F.'
'Frost, Christopher G.'

_publ_section_title
;
 Mechanistic insight into ruthenium catalysed meta-sulfonation of
 2-phenylpyridine
;
_journal_issue 19
_journal_name_full 'Catal. Sci. Technol.'
_journal_page_first 7068
_journal_paper_doi 10.1039/C6CY01254J
_journal_volume 6
_journal_year 2016
_chemical_formula_moiety 'C26 H26 N5 O2 Ru S, F6 P, C4 H10 O'
_chemical_formula_sum 'C30 H36 F6 N5 O3 P Ru S'
_chemical_formula_weight 792.74
_chemical_name_systematic
;
 ? 
;
_space_group_crystal_system triclinic
_space_group_IT_number 2
_space_group_name_Hall '-P 1'
_space_group_name_H-M_alt 'P -1'
_symmetry_space_group_name_Hall '-P 1'
_symmetry_space_group_name_H-M 'P -1'
_atom_sites_solution_hydrogens geom
_atom_sites_solution_primary iterative
_audit_creation_date 2016-05-13
_audit_creation_method
;
Olex2 1.2
(compiled 2016.02.19 svn.r3266 for OlexSys, GUI svn.r5155)
;
_audit_update_record
;
2016-05-13 deposited with the CCDC.
2016-06-29 downloaded from the CCDC.
;
_cell_angle_alpha 95.0620(10)
_cell_angle_beta 92.8540(10)
_cell_angle_gamma 97.4490(10)
_cell_formula_units_Z 2
_cell_length_a 8.28700(10)
_cell_length_b 8.48600(10)
_cell_length_c 25.3050(5)
_cell_measurement_reflns_used 55047
_cell_measurement_temperature 150(2)
_cell_measurement_theta_max 27.485
_cell_measurement_theta_min 2.910
_cell_volume 1754.25(5)
_computing_cell_refinement 'HKL Scalepack (Otwinowski & Minor 1997)'
_computing_data_collection 'Collect (Bruker AXS BV, 1997-2004)'
_computing_data_reduction 'Denzo & Scalepack (Otwinowski & Minor, 1997)'
_computing_molecular_graphics 'Olex2 (Dolomanov et al., 2009)'
_computing_publication_material 'Olex2 (Dolomanov et al., 2009)'
_computing_structure_refinement 'ShelXL (Sheldrick, 2015)'
_computing_structure_solution 'olex2.solve (Bourhis et al., 2015)'
_diffrn_ambient_temperature 150.15
_diffrn_measured_fraction_theta_full 0.996
_diffrn_measured_fraction_theta_max 0.975
_diffrn_measurement_device_type '95mm CCD camera on \k-goniostat'
_diffrn_measurement_method CCD
_diffrn_radiation_type MoK\a
_diffrn_radiation_wavelength 0.71073
_diffrn_reflns_av_R_equivalents 0.0668
_diffrn_reflns_av_unetI/netI 0.0727
_diffrn_reflns_Laue_measured_fraction_full 0.996
_diffrn_reflns_Laue_measured_fraction_max 0.975
_diffrn_reflns_limit_h_max 10
_diffrn_reflns_limit_h_min -10
_diffrn_reflns_limit_k_max 11
_diffrn_reflns_limit_k_min -11
_diffrn_reflns_limit_l_max 33
_diffrn_reflns_limit_l_min -32
_diffrn_reflns_number 29703
_diffrn_reflns_point_group_measured_fraction_full 0.996
_diffrn_reflns_point_group_measured_fraction_max 0.975
_diffrn_reflns_theta_full 25.242
_diffrn_reflns_theta_max 27.652
_diffrn_reflns_theta_min 3.581
_exptl_absorpt_coefficient_mu 0.622
_exptl_absorpt_correction_T_max 0.890
_exptl_absorpt_correction_T_min 0.816
_exptl_absorpt_correction_type multi-scan
_exptl_absorpt_process_details
;
multi-scan from symmetry-related measurements 
 Sortav (Blessing 1995)
;
_exptl_crystal_colour yellow
_exptl_crystal_colour_primary yellow
_exptl_crystal_density_diffrn 1.501
_exptl_crystal_density_method 'not measured'
_exptl_crystal_description plate
_exptl_crystal_F_000 808
_exptl_crystal_size_max 0.3
_exptl_crystal_size_mid 0.25
_exptl_crystal_size_min 0.05
_refine_diff_density_max 0.706
_refine_diff_density_min -0.544
_refine_diff_density_rms 0.079
_refine_ls_extinction_method none
_refine_ls_goodness_of_fit_ref 1.035
_refine_ls_hydrogen_treatment constr
_refine_ls_matrix_type full
_refine_ls_number_parameters 467
_refine_ls_number_reflns 7976
_refine_ls_number_restraints 69
_refine_ls_restrained_S_all 1.056
_refine_ls_R_factor_all 0.0667
_refine_ls_R_factor_gt 0.0439
_refine_ls_shift/su_max 0.001
_refine_ls_shift/su_mean 0.000
_refine_ls_structure_factor_coef Fsqd
_refine_ls_weighting_details 'w=1/[\s^2^(Fo^2^)+(0.0327P)^2^+1.0222P] where P=(Fo^2^+2Fc^2^)/3'
_refine_ls_weighting_scheme calc
_refine_ls_wR_factor_gt 0.0819
_refine_ls_wR_factor_ref 0.0883
_reflns_Friedel_coverage 0.000
_reflns_number_gt 6335
_reflns_number_total 7976
_reflns_threshold_expression 'I > 2\s(I)'
_cod_data_source_file c6cy01254j2.cif
_cod_data_source_block k13cgf2
_cod_depositor_comments 'Adding full bibliography for 1543573.cif.'
_cod_database_code 1543573
_shelx_space_group_comment
;
The symmetry employed for this shelxl refinement is uniquely defined
by the following loop, which should always be used as a source of
symmetry information in preference to the above space-group names.
They are only intended as comments.
;
_shelx_estimated_absorpt_t_max 0.970
_shelx_estimated_absorpt_t_min 0.835
_shelx_shelxl_version_number 2014/7
_olex2_submission_special_instructions 'No special instructions were received'

loop_
_space_group_symop_operation_xyz
'x, y, z'
'-x, -y, -z'

loop_
_atom_site_label
_atom_site_type_symbol
_atom_site_fract_x
_atom_site_fract_y
_atom_site_fract_z
_atom_site_U_iso_or_equiv
_atom_site_adp_type
_atom_site_occupancy
_atom_site_site_symmetry_order
_atom_site_calc_flag
_atom_site_refinement_flags_posn
_atom_site_refinement_flags_adp
_atom_site_refinement_flags_occupancy
_atom_site_disorder_assembly
_atom_site_disorder_group
Ru1 Ru -0.00341(2) 0.14350(3) 0.17103(2) 0.02221(7) Uani 1 1 d . . . . .
S1 S 0.24103(10) 0.51140(11) 0.40600(3) 0.0474(2) Uani 1 1 d . . . . .
P1 P 0.34280(9) 0.71412(9) 0.06572(3) 0.03308(18) Uani 1 1 d D . . . .
F1 F 0.4467(3) 0.8838(3) 0.06417(12) 0.0915(9) Uani 1 1 d D . . . .
F2 F 0.2413(3) 0.5445(2) 0.06699(12) 0.0870(8) Uani 1 1 d D . . . .
F3 F 0.2674(10) 0.7360(6) 0.0102(2) 0.0991(18) Uani 0.65 1 d D . P A 1
F4 F 0.4798(6) 0.6275(5) 0.0382(3) 0.0778(19) Uani 0.65 1 d D . P A 1
F5 F 0.4339(11) 0.6884(10) 0.1205(2) 0.134(3) Uani 0.65 1 d D . P A 1
F6 F 0.2111(7) 0.8020(5) 0.0918(4) 0.105(3) Uani 0.65 1 d D . P A 1
F3A F 0.407(2) 0.662(2) 0.0134(5) 0.149(6) Uani 0.35 1 d D U P A 2
F4A F 0.4936(10) 0.6726(13) 0.0941(6) 0.094(4) Uani 0.35 1 d D U P A 2
F5A F 0.2694(19) 0.758(2) 0.1183(5) 0.149(6) Uani 0.35 1 d D U P A 2
F6A F 0.1824(10) 0.7618(13) 0.0387(6) 0.087(3) Uani 0.35 1 d D U P A 2
O1 O 0.3120(3) 0.6745(3) 0.40131(10) 0.0621(7) Uani 1 1 d . . . . .
O2 O 0.1079(3) 0.4818(4) 0.43993(9) 0.0675(8) Uani 1 1 d . . . . .
O3 O 0.8504(3) 0.7465(3) 0.30227(10) 0.0609(7) Uani 1 1 d . . . . .
N1 N -0.1074(3) 0.0126(3) 0.09771(9) 0.0272(5) Uani 1 1 d . . . . .
N2 N -0.0664(2) 0.3403(3) 0.14041(8) 0.0251(5) Uani 1 1 d . . . . .
N3 N 0.2126(3) 0.1854(3) 0.13682(8) 0.0265(5) Uani 1 1 d . . . . .
N4 N 0.0595(2) -0.0576(3) 0.19779(9) 0.0258(5) Uani 1 1 d . . . . .
N5 N -0.2087(2) 0.1163(2) 0.21352(8) 0.0243(5) Uani 1 1 d . . . . .
C1 C -0.1508(3) -0.0498(3) 0.05660(11) 0.0285(6) Uani 1 1 d . . . . .
C2 C -0.2012(4) -0.1284(4) 0.00402(11) 0.0403(7) Uani 1 1 d . . . . .
H2A H -0.2268 -0.0488 -0.0198 0.060 Uiso 1 1 calc GR . . . .
H2B H -0.2982 -0.2065 0.0062 0.060 Uiso 1 1 calc GR . . . .
H2C H -0.1128 -0.1830 -0.0098 0.060 Uiso 1 1 calc GR . . . .
C3 C -0.0994(3) 0.4435(3) 0.11803(11) 0.0304(6) Uani 1 1 d . . . . .
C4 C -0.1435(4) 0.5742(4) 0.08913(14) 0.0454(8) Uani 1 1 d . . . . .
H4A H -0.1771 0.5342 0.0522 0.068 Uiso 1 1 calc GR . . . .
H4B H -0.0493 0.6573 0.0899 0.068 Uiso 1 1 calc GR . . . .
H4C H -0.2338 0.6191 0.1058 0.068 Uiso 1 1 calc GR . . . .
C5 C 0.3368(3) 0.2207(3) 0.12047(10) 0.0281(6) Uani 1 1 d . . . . .
C6 C 0.4958(3) 0.2694(4) 0.10022(12) 0.0374(7) Uani 1 1 d . . . . .
H6A H 0.4868 0.3536 0.0765 0.056 Uiso 1 1 calc GR . . . .
H6B H 0.5328 0.1774 0.0805 0.056 Uiso 1 1 calc GR . . . .
H6C H 0.5746 0.3098 0.1300 0.056 Uiso 1 1 calc GR . . . .
C7 C 0.0976(3) -0.1707(3) 0.21267(12) 0.0313(6) Uani 1 1 d . . . . .
C8 C 0.1527(4) -0.3146(4) 0.23060(15) 0.0482(8) Uani 1 1 d . . . . .
H8A H 0.1811 -0.3820 0.1999 0.072 Uiso 1 1 calc GR . . . .
H8B H 0.0653 -0.3736 0.2486 0.072 Uiso 1 1 calc GR . . . .
H8C H 0.2487 -0.2849 0.2554 0.072 Uiso 1 1 calc GR . . . .
C9 C -0.3535(3) 0.0328(3) 0.19518(11) 0.0309(6) Uani 1 1 d . . . . .
H9 H -0.3642 -0.0160 0.1597 0.037 Uiso 1 1 calc R . . . .
C10 C -0.4871(3) 0.0155(4) 0.22586(13) 0.0396(7) Uani 1 1 d . . . . .
H10 H -0.5879 -0.0423 0.2115 0.048 Uiso 1 1 calc R . . . .
C11 C -0.4706(3) 0.0842(4) 0.27795(13) 0.0406(7) Uani 1 1 d . . . . .
H11 H -0.5601 0.0731 0.3000 0.049 Uiso 1 1 calc R . . . .
C12 C -0.3233(3) 0.1689(4) 0.29742(12) 0.0361(7) Uani 1 1 d . . . . .
H12 H -0.3105 0.2160 0.3331 0.043 Uiso 1 1 calc R . . . .
C13 C -0.1927(3) 0.1852(3) 0.26457(10) 0.0269(6) Uani 1 1 d . . . . .
C14 C -0.0290(3) 0.2700(3) 0.28055(10) 0.0270(6) Uani 1 1 d . . . . .
C15 C 0.0164(3) 0.3458(3) 0.33111(11) 0.0339(6) Uani 1 1 d . . . . .
H15 H -0.0610 0.3491 0.3575 0.041 Uiso 1 1 calc R . . . .
C16 C 0.1764(3) 0.4166(4) 0.34235(11) 0.0345(7) Uani 1 1 d . . . . .
C17 C 0.2908(3) 0.4111(3) 0.30440(11) 0.0331(6) Uani 1 1 d . . . . .
H17 H 0.4002 0.4590 0.3128 0.040 Uiso 1 1 calc R . . . .
C18 C 0.2457(3) 0.3359(3) 0.25443(11) 0.0284(6) Uani 1 1 d . . . . .
H18 H 0.3251 0.3331 0.2287 0.034 Uiso 1 1 calc R . . . .
C19 C 0.0844(3) 0.2631(3) 0.24039(10) 0.0242(5) Uani 1 1 d . . . . .
C20 C 0.4020(4) 0.4070(4) 0.42601(11) 0.0416(8) Uani 1 1 d . . . . .
C21 C 0.5596(4) 0.4856(4) 0.43259(11) 0.0445(8) Uani 1 1 d . . . . .
H21 H 0.5813 0.5955 0.4271 0.053 Uiso 1 1 calc R . . . .
C22 C 0.6854(4) 0.4025(5) 0.44720(12) 0.0518(9) Uani 1 1 d . . . . .
H22 H 0.7936 0.4567 0.4523 0.062 Uiso 1 1 calc R . . . .
C23 C 0.6560(4) 0.2409(5) 0.45448(12) 0.0549(10) Uani 1 1 d . . . . .
C24 C 0.4974(5) 0.1648(5) 0.44717(15) 0.0640(10) Uani 1 1 d . . . . .
H24 H 0.4753 0.0543 0.4518 0.077 Uiso 1 1 calc R . . . .
C25 C 0.3697(4) 0.2474(5) 0.43317(14) 0.0575(10) Uani 1 1 d . . . . .
H25 H 0.2612 0.1941 0.4286 0.069 Uiso 1 1 calc R . . . .
C26 C 0.7945(5) 0.1531(6) 0.47145(16) 0.0788(13) Uani 1 1 d . . . . .
H26A H 0.8080 0.1624 0.5103 0.118 Uiso 1 1 calc GR . . . .
H26B H 0.8954 0.1997 0.4570 0.118 Uiso 1 1 calc GR . . . .
H26C H 0.7698 0.0402 0.4580 0.118 Uiso 1 1 calc GR . . . .
C27 C 0.6776(4) 0.5928(5) 0.23387(15) 0.0595(10) Uani 1 1 d . . . . .
H27A H 0.6867 0.6836 0.2123 0.089 Uiso 1 1 calc GR . . . .
H27B H 0.5694 0.5305 0.2268 0.089 Uiso 1 1 calc GR . . . .
H27C H 0.7613 0.5251 0.2248 0.089 Uiso 1 1 calc GR . . . .
C28 C 0.7010(4) 0.6527(5) 0.29128(16) 0.0610(10) Uani 1 1 d . . . . .
H28A H 0.6128 0.7161 0.3009 0.073 Uiso 1 1 calc R . . . .
H28B H 0.6945 0.5610 0.3131 0.073 Uiso 1 1 calc R . . . .
C29 C 0.8795(5) 0.8042(5) 0.35611(17) 0.0744(12) Uani 1 1 d . . . . .
H29A H 0.8848 0.7139 0.3781 0.089 Uiso 1 1 calc R . . . .
H29B H 0.7895 0.8624 0.3678 0.089 Uiso 1 1 calc R . . . .
C30 C 1.0375(5) 0.9138(5) 0.36306(19) 0.0824(14) Uani 1 1 d . . . . .
H30A H 1.1264 0.8549 0.3522 0.124 Uiso 1 1 calc GR . . . .
H30B H 1.0577 0.9557 0.4005 0.124 Uiso 1 1 calc GR . . . .
H30C H 1.0317 1.0026 0.3411 0.124 Uiso 1 1 calc GR . . . .

loop_
_atom_site_aniso_label
_atom_site_aniso_U_11
_atom_site_aniso_U_22
_atom_site_aniso_U_33
_atom_site_aniso_U_23
_atom_site_aniso_U_13
_atom_site_aniso_U_12
Ru1 0.01945(11) 0.02065(12) 0.02667(12) 0.00485(8) 0.00040(8) 0.00188(7)
S1 0.0378(4) 0.0654(6) 0.0363(4) -0.0119(4) -0.0062(3) 0.0119(4)
P1 0.0306(4) 0.0303(4) 0.0387(4) 0.0031(3) 0.0067(3) 0.0041(3)
F1 0.0598(14) 0.0394(13) 0.171(3) 0.0119(15) 0.0061(15) -0.0084(10)
F2 0.0521(13) 0.0432(13) 0.171(3) 0.0349(15) 0.0295(14) 0.0000(10)
F3 0.154(6) 0.081(3) 0.062(3) 0.011(2) -0.037(3) 0.029(4)
F4 0.060(3) 0.045(2) 0.138(6) 0.018(3) 0.047(3) 0.0214(19)
F5 0.193(9) 0.151(6) 0.053(3) 0.017(3) -0.038(4) 0.012(6)
F6 0.077(4) 0.056(3) 0.187(8) -0.020(4) 0.083(4) 0.015(2)
F3A 0.168(12) 0.189(12) 0.074(7) -0.055(7) 0.074(8) -0.022(9)
F4A 0.040(4) 0.091(6) 0.155(11) 0.051(8) -0.043(6) 0.016(4)
F5A 0.153(11) 0.231(14) 0.067(6) -0.039(7) 0.053(6) 0.057(9)
F6A 0.055(5) 0.071(6) 0.134(9) 0.059(6) -0.044(5) -0.017(4)
O1 0.0689(16) 0.0460(15) 0.0654(16) -0.0184(12) -0.0199(13) 0.0108(12)
O2 0.0364(13) 0.123(2) 0.0387(13) -0.0187(14) 0.0005(10) 0.0128(14)
O3 0.0544(15) 0.0599(17) 0.0649(17) -0.0009(13) 0.0052(12) -0.0010(12)
N1 0.0274(12) 0.0256(13) 0.0290(13) 0.0052(10) 0.0016(9) 0.0031(9)
N2 0.0201(11) 0.0242(12) 0.0307(12) 0.0053(10) 0.0007(9) 0.0004(9)
N3 0.0244(12) 0.0251(12) 0.0302(12) 0.0056(10) -0.0001(9) 0.0024(9)
N4 0.0214(11) 0.0242(13) 0.0316(12) 0.0039(10) 0.0024(9) 0.0019(9)
N5 0.0200(11) 0.0236(12) 0.0299(12) 0.0067(10) -0.0008(9) 0.0037(9)
C1 0.0287(14) 0.0252(15) 0.0331(16) 0.0093(13) 0.0067(12) 0.0033(11)
C2 0.0499(19) 0.0389(18) 0.0291(15) 0.0003(14) -0.0002(13) -0.0025(14)
C3 0.0193(13) 0.0293(16) 0.0422(16) 0.0077(13) 0.0009(11) -0.0011(11)
C4 0.0368(17) 0.0354(18) 0.067(2) 0.0249(17) -0.0028(15) 0.0062(13)
C5 0.0289(15) 0.0257(15) 0.0298(14) 0.0037(12) -0.0021(11) 0.0050(11)
C6 0.0255(14) 0.0406(18) 0.0463(18) 0.0104(15) 0.0042(12) -0.0001(12)
C7 0.0224(13) 0.0266(16) 0.0449(17) 0.0078(13) 0.0024(12) -0.0001(11)
C8 0.0400(18) 0.0306(18) 0.077(2) 0.0199(17) 0.0001(16) 0.0089(14)
C9 0.0242(14) 0.0303(16) 0.0378(16) 0.0068(13) -0.0019(11) 0.0014(11)
C10 0.0213(14) 0.0434(19) 0.054(2) 0.0127(16) 0.0027(13) 0.0001(12)
C11 0.0285(15) 0.048(2) 0.0474(19) 0.0121(16) 0.0132(13) 0.0059(13)
C12 0.0338(16) 0.0405(18) 0.0353(16) 0.0042(14) 0.0064(12) 0.0076(13)
C13 0.0266(14) 0.0255(15) 0.0303(14) 0.0066(12) 0.0048(11) 0.0061(11)
C14 0.0276(14) 0.0265(15) 0.0281(14) 0.0055(12) -0.0020(11) 0.0074(11)
C15 0.0338(15) 0.0399(17) 0.0293(15) 0.0037(13) 0.0016(12) 0.0102(12)
C16 0.0352(16) 0.0378(17) 0.0294(15) -0.0008(13) -0.0082(12) 0.0073(13)
C17 0.0243(14) 0.0336(17) 0.0404(16) 0.0040(13) -0.0061(12) 0.0027(11)
C18 0.0259(14) 0.0260(15) 0.0325(15) 0.0015(12) -0.0019(11) 0.0029(11)
C19 0.0253(13) 0.0204(14) 0.0286(13) 0.0085(11) -0.0021(10) 0.0071(10)
C20 0.0364(17) 0.060(2) 0.0265(15) 0.0005(15) -0.0038(12) 0.0051(15)
C21 0.0391(17) 0.063(2) 0.0289(16) -0.0034(15) 0.0004(13) 0.0048(15)
C22 0.0342(17) 0.086(3) 0.0330(17) -0.0073(18) 0.0009(13) 0.0080(17)
C23 0.052(2) 0.085(3) 0.0296(17) 0.0011(18) -0.0032(15) 0.020(2)
C24 0.069(3) 0.067(3) 0.057(2) 0.020(2) -0.0071(19) 0.007(2)
C25 0.043(2) 0.075(3) 0.053(2) 0.018(2) -0.0086(16) -0.0026(18)
C26 0.079(3) 0.107(4) 0.057(2) -0.003(2) -0.007(2) 0.049(3)
C27 0.049(2) 0.060(2) 0.065(2) -0.002(2) 0.0062(18) -0.0043(17)
C28 0.047(2) 0.059(3) 0.074(3) -0.001(2) 0.0196(19) -0.0020(18)
C29 0.084(3) 0.067(3) 0.069(3) -0.007(2) -0.003(2) 0.011(2)
C30 0.093(3) 0.053(3) 0.095(3) 0.003(2) -0.029(3) 0.006(2)

loop_
_atom_type_symbol
_atom_type_description
_atom_type_scat_dispersion_real
_atom_type_scat_dispersion_imag
_atom_type_scat_source
C C 0.0033 0.0016 'International Tables Vol C Tables 4.2.6.8 and 6.1.1.4'
H H 0.0000 0.0000 'International Tables Vol C Tables 4.2.6.8 and 6.1.1.4'
F F 0.0171 0.0103 'International Tables Vol C Tables 4.2.6.8 and 6.1.1.4'
N N 0.0061 0.0033 'International Tables Vol C Tables 4.2.6.8 and 6.1.1.4'
O O 0.0106 0.0060 'International Tables Vol C Tables 4.2.6.8 and 6.1.1.4'
P P 0.1023 0.0942 'International Tables Vol C Tables 4.2.6.8 and 6.1.1.4'
Ru Ru -1.2594 0.8363 'International Tables Vol C Tables 4.2.6.8 and 6.1.1.4'
S S 0.1246 0.1234 'International Tables Vol C Tables 4.2.6.8 and 6.1.1.4'

loop_
_geom_angle_atom_site_label_1
_geom_angle_atom_site_label_2
_geom_angle_atom_site_label_3
_geom_angle
N2 Ru1 N1 86.57(8)
N2 Ru1 N3 87.70(8)
N2 Ru1 N5 92.62(8)
N3 Ru1 N1 89.12(8)
N3 Ru1 N5 173.28(9)
N4 Ru1 N1 90.80(8)
N4 Ru1 N2 177.12(9)
N4 Ru1 N3 91.09(8)
N4 Ru1 N5 88.89(8)
N5 Ru1 N1 97.60(8)
C19 Ru1 N1 177.68(9)
C19 Ru1 N2 93.56(9)
C19 Ru1 N3 93.20(9)
C19 Ru1 N4 89.11(9)
C19 Ru1 N5 80.08(9)
O1 S1 C16 109.40(15)
O1 S1 C20 107.01(16)
O2 S1 O1 119.24(16)
O2 S1 C16 107.48(14)
O2 S1 C20 109.41(15)
C16 S1 C20 103.14(14)
F1 P1 F4 91.50(19)
F1 P1 F5 91.6(3)
F2 P1 F1 179.31(14)
F2 P1 F4 87.82(19)
F2 P1 F5 88.3(3)
F2 P1 F6A 85.5(3)
F3 P1 F1 87.2(3)
F3 P1 F2 92.8(3)
F3 P1 F4 89.5(3)
F3 P1 F5 175.2(4)
F4 P1 F5 85.9(3)
F6 P1 F1 87.2(2)
F6 P1 F2 93.4(2)
F6 P1 F3 89.9(4)
F6 P1 F4 178.6(3)
F6 P1 F5 94.7(4)
F3A P1 F1 88.9(6)
F3A P1 F2 90.5(6)
F3A P1 F4A 89.7(8)
F3A P1 F5A 176.3(8)
F3A P1 F6A 93.2(8)
F4A P1 F1 84.6(4)
F4A P1 F2 95.0(4)
F4A P1 F5A 91.7(7)
F4A P1 F6A 177.1(8)
F5A P1 F1 94.6(6)
F5A P1 F2 85.9(6)
F5A P1 F6A 85.5(7)
F6A P1 F1 95.0(3)
C28 O3 C29 113.3(3)
C1 N1 Ru1 173.7(2)
C3 N2 Ru1 172.8(2)
C5 N3 Ru1 174.1(2)
C7 N4 Ru1 178.9(2)
C9 N5 Ru1 125.11(18)
C9 N5 C13 118.7(2)
C13 N5 Ru1 116.15(16)
N1 C1 C2 178.4(3)
C1 C2 H2A 109.5
C1 C2 H2B 109.5
C1 C2 H2C 109.5
H2A C2 H2B 109.5
H2A C2 H2C 109.5
H2B C2 H2C 109.5
N2 C3 C4 179.3(3)
C3 C4 H4A 109.5
C3 C4 H4B 109.5
C3 C4 H4C 109.5
H4A C4 H4B 109.5
H4A C4 H4C 109.5
H4B C4 H4C 109.5
N3 C5 C6 178.7(3)
C5 C6 H6A 109.5
C5 C6 H6B 109.5
C5 C6 H6C 109.5
H6A C6 H6B 109.5
H6A C6 H6C 109.5
H6B C6 H6C 109.5
N4 C7 C8 177.6(3)
C7 C8 H8A 109.5
C7 C8 H8B 109.5
C7 C8 H8C 109.5
H8A C8 H8B 109.5
H8A C8 H8C 109.5
H8B C8 H8C 109.5
N5 C9 H9 118.6
N5 C9 C10 122.8(3)
C10 C9 H9 118.6
C9 C10 H10 120.7
C9 C10 C11 118.6(3)
C11 C10 H10 120.7
C10 C11 H11 120.3
C12 C11 C10 119.4(3)
C12 C11 H11 120.3
C11 C12 H12 120.1
C11 C12 C13 119.9(3)
C13 C12 H12 120.1
N5 C13 C12 120.7(2)
N5 C13 C14 114.0(2)
C12 C13 C14 125.3(3)
C15 C14 C13 124.0(2)
C15 C14 C19 121.6(2)
C19 C14 C13 114.3(2)
C14 C15 H15 120.5
C16 C15 C14 119.0(2)
C16 C15 H15 120.5
C15 C16 S1 120.8(2)
C17 C16 S1 118.1(2)
C17 C16 C15 121.1(3)
C16 C17 H17 120.1
C18 C17 C16 119.8(2)
C18 C17 H17 120.1
C17 C18 H18 119.1
C17 C18 C19 121.8(2)
C19 C18 H18 119.1
C14 C19 Ru1 115.46(18)
C18 C19 Ru1 127.80(19)
C18 C19 C14 116.7(2)
C21 C20 S1 119.6(3)
C25 C20 S1 119.7(2)
C25 C20 C21 120.7(3)
C20 C21 H21 120.3
C20 C21 C22 119.3(3)
C22 C21 H21 120.3
C21 C22 H22 119.5
C21 C22 C23 121.1(3)
C23 C22 H22 119.5
C22 C23 C26 120.3(4)
C24 C23 C22 118.4(3)
C24 C23 C26 121.3(4)
C23 C24 H24 119.5
C23 C24 C25 121.0(4)
C25 C24 H24 119.5
C20 C25 C24 119.5(3)
C20 C25 H25 120.3
C24 C25 H25 120.3
C23 C26 H26A 109.5
C23 C26 H26B 109.5
C23 C26 H26C 109.5
H26A C26 H26B 109.5
H26A C26 H26C 109.5
H26B C26 H26C 109.5
H27A C27 H27B 109.5
H27A C27 H27C 109.5
H27B C27 H27C 109.5
C28 C27 H27A 109.5
C28 C27 H27B 109.5
C28 C27 H27C 109.5
O3 C28 C27 111.0(3)
O3 C28 H28A 109.4
O3 C28 H28B 109.4
C27 C28 H28A 109.4
C27 C28 H28B 109.4
H28A C28 H28B 108.0
O3 C29 H29A 109.9
O3 C29 H29B 109.9
O3 C29 C30 109.1(4)
H29A C29 H29B 108.3
C30 C29 H29A 109.9
C30 C29 H29B 109.9
C29 C30 H30A 109.5
C29 C30 H30B 109.5
C29 C30 H30C 109.5
H30A C30 H30B 109.5
H30A C30 H30C 109.5
H30B C30 H30C 109.5

loop_
_geom_bond_atom_site_label_1
_geom_bond_atom_site_label_2
_geom_bond_distance
Ru1 N1 2.156(2)
Ru1 N2 2.019(2)
Ru1 N3 2.031(2)
Ru1 N4 2.010(2)
Ru1 N5 2.056(2)
Ru1 C19 2.002(3)
S1 O1 1.450(3)
S1 O2 1.442(2)
S1 C16 1.761(3)
S1 C20 1.772(3)
P1 F1 1.584(2)
P1 F2 1.574(2)
P1 F3 1.544(4)
P1 F4 1.588(4)
P1 F5 1.592(5)
P1 F6 1.543(4)
P1 F3A 1.501(8)
P1 F4A 1.507(6)
P1 F5A 1.527(8)
P1 F6A 1.579(6)
O3 C28 1.383(4)
O3 C29 1.405(5)
N1 C1 1.144(3)
N2 C3 1.139(3)
N3 C5 1.142(3)
N4 C7 1.137(3)
N5 C9 1.351(3)
N5 C13 1.363(3)
C1 C2 1.451(4)
C2 H2A 0.9800
C2 H2B 0.9800
C2 H2C 0.9800
C3 C4 1.456(4)
C4 H4A 0.9800
C4 H4B 0.9800
C4 H4C 0.9800
C5 C6 1.460(4)
C6 H6A 0.9800
C6 H6B 0.9800
C6 H6C 0.9800
C7 C8 1.459(4)
C8 H8A 0.9800
C8 H8B 0.9800
C8 H8C 0.9800
C9 H9 0.9500
C9 C10 1.383(4)
C10 H10 0.9500
C10 C11 1.386(4)
C11 H11 0.9500
C11 C12 1.379(4)
C12 H12 0.9500
C12 C13 1.397(4)
C13 C14 1.471(4)
C14 C15 1.391(4)
C14 C19 1.421(4)
C15 H15 0.9500
C15 C16 1.388(4)
C16 C17 1.385(4)
C17 H17 0.9500
C17 C18 1.376(4)
C18 H18 0.9500
C18 C19 1.412(4)
C20 C21 1.382(4)
C20 C25 1.376(5)
C21 H21 0.9500
C21 C22 1.386(4)
C22 H22 0.9500
C22 C23 1.392(5)
C23 C24 1.383(5)
C23 C26 1.512(5)
C24 H24 0.9500
C24 C25 1.391(5)
C25 H25 0.9500
C26 H26A 0.9800
C26 H26B 0.9800
C26 H26C 0.9800
C27 H27A 0.9800
C27 H27B 0.9800
C27 H27C 0.9800
C27 C28 1.491(5)
C28 H28A 0.9900
C28 H28B 0.9900
C29 H29A 0.9900
C29 H29B 0.9900
C29 C30 1.498(6)
C30 H30A 0.9800
C30 H30B 0.9800
C30 H30C 0.9800

loop_
_geom_torsion_atom_site_label_1
_geom_torsion_atom_site_label_2
_geom_torsion_atom_site_label_3
_geom_torsion_atom_site_label_4
_geom_torsion
Ru1 N5 C9 C10 178.6(2)
Ru1 N5 C13 C12 -177.71(19)
Ru1 N5 C13 C14 0.6(3)
S1 C16 C17 C18 179.0(2)
S1 C20 C21 C22 -178.7(2)
S1 C20 C25 C24 177.9(3)
O1 S1 C16 C15 -124.5(2)
O1 S1 C16 C17 57.2(3)
O1 S1 C20 C21 -1.5(3)
O1 S1 C20 C25 -179.4(3)
O2 S1 C16 C15 6.3(3)
O2 S1 C16 C17 -172.0(2)
O2 S1 C20 C21 -132.0(2)
O2 S1 C20 C25 50.1(3)
N5 C9 C10 C11 -1.2(4)
N5 C13 C14 C15 -178.4(2)
N5 C13 C14 C19 -1.0(3)
C9 N5 C13 C12 0.4(4)
C9 N5 C13 C14 178.8(2)
C9 C10 C11 C12 0.7(4)
C10 C11 C12 C13 0.3(4)
C11 C12 C13 N5 -0.9(4)
C11 C12 C13 C14 -179.1(3)
C12 C13 C14 C15 -0.1(4)
C12 C13 C14 C19 177.2(2)
C13 N5 C9 C10 0.6(4)
C13 C14 C15 C16 177.3(2)
C13 C14 C19 Ru1 1.0(3)
C13 C14 C19 C18 -177.0(2)
C14 C15 C16 S1 -179.0(2)
C14 C15 C16 C17 -0.8(4)
C15 C14 C19 Ru1 178.4(2)
C15 C14 C19 C18 0.4(4)
C15 C16 C17 C18 0.7(4)
C16 S1 C20 C21 113.8(3)
C16 S1 C20 C25 -64.1(3)
C16 C17 C18 C19 -0.1(4)
C17 C18 C19 Ru1 -178.1(2)
C17 C18 C19 C14 -0.4(4)
C19 C14 C15 C16 0.2(4)
C20 S1 C16 C15 121.9(2)
C20 S1 C16 C17 -56.4(3)
C20 C21 C22 C23 1.1(5)
C21 C20 C25 C24 0.0(5)
C21 C22 C23 C24 -0.5(5)
C21 C22 C23 C26 -178.8(3)
C22 C23 C24 C25 -0.4(5)
C23 C24 C25 C20 0.6(6)
C25 C20 C21 C22 -0.8(5)
C26 C23 C24 C25 178.0(3)
C28 O3 C29 C30 -175.7(3)
C29 O3 C28 C27 -179.2(3)
